data_4110144
loop_
_publ_author_name
'Julie Milon'
'Marie-Christine Daniel'
'Abdellah Kaiba'
'Philippe Guionneau'
'St\'ephane Brand\`es'
'Jean-Pascal Sutter'

_publ_section_title
;
 Nanoporous Magnets of Chiral and Racemic [{Mn(HL)}2Mn{Mo(CN)7}2] with
 Switchable Ordering Temperatures (TC= 85 K \\leftarrow\\rightarrow 106 K)
 Driven by H2O Sorption (L = N,N-Dimethylalaninol)
;
_journal_name_full 'Journal of the American Chemical Society'
_journal_page_first 13872
_journal_page_last 13878
_journal_paper_doi 10.1021/ja073612t
_journal_volume 129
_journal_year 2007
_chemical_formula_moiety 'C24 H36 Mn3 Mo2 N16 O6'
_chemical_formula_sum 'C24 H36 Mn3 Mo2 N16 O6'
_chemical_formula_weight 1001.39
_chemical_name_systematic
;
 ?
;
_space_group_IT_number 15
_symmetry_cell_setting monoclinic
_symmetry_space_group_name_Hall '-C 2yc'
_symmetry_space_group_name_H-M 'C 1 2/c 1'
_atom_sites_solution_hydrogens geom
_atom_sites_solution_primary direct
_atom_sites_solution_secondary difmap
_audit_creation_method SHELXL-97
_cell_angle_alpha 90.0
_cell_angle_beta 116.60(1)
_cell_angle_gamma 90.0
_cell_formula_units_Z 4
_cell_length_a 26.035(5)
_cell_length_b 13.180(5)
_cell_length_c 12.910(5)
_cell_measurement_temperature 293(2)
_cell_volume 3961(2)
_computing_cell_refinement 'DENZO-SMN (Otwinowski & Minor, 1997)'
_computing_data_collection 'KappaCCD Server Software (Nonius, 1997)'
_computing_data_reduction DENZO-SMN
_computing_molecular_graphics 'ORTEP-3 (Farrugia, 1997) and Mercury (CCDC)'
_computing_publication_material 'shelxl-97 (Sheldrick, 1997)'
_computing_structure_refinement 'SHELXL-97 (Sheldrick, 1997)'
_computing_structure_solution 'Shelxs-97 (Sheldrick, 1990)'
_diffrn_ambient_temperature 293(2)
_diffrn_measured_fraction_theta_full 0.993
_diffrn_measured_fraction_theta_max 0.993
_diffrn_measurement_device_type 'Nonius KappaCCD'
_diffrn_measurement_method '\f scans, and \w scans with \k'
_diffrn_radiation_monochromator graphite
_diffrn_radiation_source 'fine-focus sealed tube'
_diffrn_radiation_type MoK\a
_diffrn_radiation_wavelength 0.71069
_diffrn_reflns_av_R_equivalents 0.0325
_diffrn_reflns_av_sigmaI/netI 0.0273
_diffrn_reflns_limit_h_max 32
_diffrn_reflns_limit_h_min -31
_diffrn_reflns_limit_k_max 16
_diffrn_reflns_limit_k_min -16
_diffrn_reflns_limit_l_max 16
_diffrn_reflns_limit_l_min -16
_diffrn_reflns_number 14651
_diffrn_reflns_theta_full 26.37
_diffrn_reflns_theta_max 26.37
_diffrn_reflns_theta_min 4.21
_exptl_absorpt_coefficient_mu 1.602
_exptl_absorpt_correction_type none
_exptl_crystal_colour green
_exptl_crystal_density_diffrn 1.676
_exptl_crystal_description prism
_exptl_crystal_F_000 1988
_exptl_crystal_size_max 0.21
_exptl_crystal_size_mid 0.08
_exptl_crystal_size_min 0.08
_refine_diff_density_max 1.128
_refine_diff_density_min -1.080
_refine_diff_density_rms 0.108
_refine_ls_extinction_method none
_refine_ls_goodness_of_fit_ref 1.037
_refine_ls_hydrogen_treatment mixed
_refine_ls_matrix_type full
_refine_ls_number_parameters 237
_refine_ls_number_reflns 4015
_refine_ls_number_restraints 5
_refine_ls_restrained_S_all 6.275
_refine_ls_R_factor_all 0.0437
_refine_ls_R_factor_gt 0.0372
_refine_ls_shift/su_max 0.000
_refine_ls_shift/su_mean 0.000
_refine_ls_structure_factor_coef Fsqd
_refine_ls_weighting_details 'calc w=1/[\s^2^(Fo^2^)+(0.0457P)^2^+20.8927P] where P=(Fo^2^+2Fc^2^)/3'
_refine_ls_weighting_scheme calc
_refine_ls_wR_factor_gt 0.0954
_refine_ls_wR_factor_ref 0.0992
_reflns_number_gt 3517
_reflns_number_total 4015
_reflns_threshold_expression >2sigma(I)
_cod_data_source_file ja073612tsi20070723_060520.cif
_cod_data_source_block cmpd1rac
_cod_database_code 4110144

loop_
_symmetry_equiv_pos_as_xyz
'x, y, z'
'-x, y, -z+1/2'
'x+1/2, y+1/2, z'
'-x+1/2, y+1/2, -z+1/2'
'-x, -y, -z'
'x, -y, z-1/2'
'-x+1/2, -y+1/2, -z'
'x+1/2, -y+1/2, z-1/2'

loop_
_atom_site_label
_atom_site_type_symbol
_atom_site_fract_x
_atom_site_fract_y
_atom_site_fract_z
_atom_site_U_iso_or_equiv
_atom_site_adp_type
_atom_site_occupancy
_atom_site_symmetry_multiplicity
_atom_site_calc_flag
_atom_site_refinement_flags
Mo1 Mo 0.14158(7) 0.19816(13) 0.15034(14) 0.0205(6) Uani 1 1 d .
Mn1 Mn 0.0000 -0.0263(4) 0.2500 0.0242(11) Uani 1 2 d S
Mn2 Mn 0.21134(14) 0.5077(2) -0.0349(3) 0.0252(9) Uani 1 1 d .
C1 C 0.1642(10) 0.3185(16) 0.0636(19) 0.028(5) Uani 1 1 d .
N1 N 0.2350(11) 0.0850(18) 0.083(2) 0.049(6) Uani 1 1 d .
N2 N 0.1361(11) 0.2572(19) -0.321(2) 0.055(6) Uani 1 1 d .
H2N H 0.1433 0.3248 -0.3085 0.066 Uiso 1 1 calc RD
C2 C 0.0733(11) 0.3070(19) 0.122(3) 0.041(6) Uani 1 1 d .
C3 C 0.122(2) 0.298(3) 0.481(4) 0.083(13) Uani 1 1 d .
H06A H 0.0808 0.2990 0.4398 0.100 Uiso 1 1 calc R
H06B H 0.1367 0.2731 0.4279 0.100 Uiso 1 1 calc R
O1 O 0.1430(11) 0.6000(16) 0.015(2) 0.062(6) Uani 1 1 d .
N3 N 0.0514(9) 0.1139(17) -0.1092(18) 0.041(5) Uani 1 1 d .
N4 N 0.1766(9) 0.3840(15) 0.0214(18) 0.037(5) Uani 1 1 d .
N5 N 0.2039(11) 0.3645(17) 0.3585(19) 0.046(5) Uani 1 1 d .
N6 N 0.2243(10) 0.0639(18) 0.3750(18) 0.046(5) Uani 1 1 d .
O2 O 0.0447(11) 0.486(2) -0.095(3) 0.097(10) Uani 1 1 d D
C4 C 0.1841(11) 0.3030(18) 0.289(2) 0.034(5) Uani 1 1 d .
C5 C 0.2027(11) 0.1253(19) 0.107(2) 0.035(5) Uani 1 1 d .
N7 N 0.0398(11) 0.368(2) 0.109(3) 0.069(8) Uani 1 1 d .
C6 C 0.177(2) 0.205(4) -0.218(5) 0.15(3) Uani 1 1 d .
H18A H 0.1716 0.2252 -0.1524 0.223 Uiso 1 1 calc R
H18B H 0.2155 0.2215 -0.2047 0.223 Uiso 1 1 calc R
H18C H 0.1714 0.1328 -0.2290 0.223 Uiso 1 1 calc R
O3 O 0.1216(12) 0.535(2) 0.282(2) 0.088(8) Uani 1 1 d D
N8 N 0.0534(10) 0.061(2) 0.210(2) 0.050(6) Uani 1 1 d .
C7 C 0.139(4) 0.232(3) 0.573(5) 0.18(4) Uani 1 1 d .
H21 H 0.1806 0.2298 0.5997 0.221 Uiso 1 1 calc R
C8 C 0.078(3) 0.239(5) -0.331(7) 0.17(3) Uani 1 1 d .
H22A H 0.0775 0.2574 -0.2601 0.248 Uiso 1 1 calc R
H22B H 0.0690 0.1684 -0.3470 0.248 Uiso 1 1 calc R
H22C H 0.0510 0.2792 -0.3935 0.248 Uiso 1 1 calc R
C9 C 0.0832(10) 0.1435(18) -0.0194(19) 0.030(5) Uani 1 1 d .
C10 C 0.123(4) 0.120(4) 0.535(5) 0.18(4) Uani 1 1 d .
H24A H 0.1371 0.0771 0.6021 0.276 Uiso 1 1 calc R
H24B H 0.1392 0.0999 0.4849 0.276 Uiso 1 1 calc R
H24C H 0.0817 0.1138 0.4943 0.276 Uiso 1 1 calc R
C11 C 0.0851(10) 0.1106(19) 0.192(2) 0.036(5) Uani 1 1 d .
C12 C 0.1948(10) 0.1090(18) 0.295(2) 0.033(5) Uani 1 1 d .
H3 H 0.112(13) 0.56(2) 0.00(3) 0.050 Uiso 1 1 d .
H2 H 0.1504 0.5389 0.2424 0.050 Uiso 1 1 d .
H1 H 0.0991 0.5610 0.2018 0.050 Uiso 1 1 d D
H5 H 0.0086 0.5270 -0.1149 0.050 Uiso 1 1 d D
H6 H 0.050(14) 0.47(2) -0.018(13) 0.050 Uiso 1 1 d D

loop_
_atom_site_aniso_label
_atom_site_aniso_U_11
_atom_site_aniso_U_22
_atom_site_aniso_U_33
_atom_site_aniso_U_23
_atom_site_aniso_U_13
_atom_site_aniso_U_12
Mo1 0.0225(10) 0.0195(10) 0.0205(10) -0.0019(6) 0.0105(7) -0.0028(6)
Mn1 0.021(2) 0.029(2) 0.022(2) 0.000 0.0094(18) 0.000
Mn2 0.0313(18) 0.0205(16) 0.0266(17) 0.0037(12) 0.0155(14) 0.0002(13)
C1 0.031(11) 0.024(11) 0.033(11) -0.001(9) 0.017(10) -0.002(9)
N1 0.058(15) 0.048(14) 0.058(15) 0.008(11) 0.041(13) 0.016(12)
N2 0.067(16) 0.037(13) 0.058(15) 0.000(11) 0.024(13) -0.011(12)
C2 0.034(13) 0.031(13) 0.058(17) -0.003(11) 0.020(12) -0.001(11)
C3 0.14(4) 0.05(2) 0.08(3) -0.010(19) 0.07(3) -0.03(2)
O1 0.068(14) 0.037(11) 0.090(17) 0.002(11) 0.045(14) 0.009(10)
N3 0.039(11) 0.046(13) 0.032(11) -0.008(9) 0.010(9) -0.004(10)
N4 0.044(12) 0.030(11) 0.043(12) 0.006(9) 0.025(10) -0.002(9)
N5 0.063(15) 0.036(12) 0.037(12) -0.013(10) 0.020(11) -0.008(11)
N6 0.049(13) 0.049(14) 0.032(11) 0.006(10) 0.011(10) 0.008(11)
O2 0.056(15) 0.09(2) 0.13(3) 0.03(2) 0.036(18) 0.027(15)
C4 0.042(13) 0.030(12) 0.030(12) -0.004(10) 0.016(10) -0.003(10)
C5 0.043(14) 0.031(12) 0.037(13) 0.006(10) 0.022(11) 0.006(10)
N7 0.051(15) 0.046(15) 0.11(2) 0.001(15) 0.035(16) 0.017(13)
C6 0.11(4) 0.08(3) 0.14(5) 0.00(3) -0.04(4) 0.00(3)
O3 0.088(19) 0.073(18) 0.076(18) -0.015(14) 0.013(15) 0.004(14)
N8 0.043(13) 0.059(15) 0.053(14) 0.011(12) 0.025(11) -0.011(11)
C7 0.44(13) 0.05(2) 0.11(4) -0.01(3) 0.16(7) -0.05(5)
C8 0.13(5) 0.13(5) 0.31(10) -0.04(6) 0.16(6) -0.03(4)
C9 0.032(12) 0.032(12) 0.030(12) -0.004(9) 0.016(10) -0.006(9)
C10 0.42(12) 0.05(3) 0.13(5) -0.03(3) 0.17(7) -0.05(5)
C11 0.032(12) 0.041(14) 0.033(12) 0.005(10) 0.013(10) -0.003(10)
C12 0.036(12) 0.033(12) 0.028(11) 0.000(10) 0.013(10) 0.001(10)

loop_
_atom_type_symbol
_atom_type_description
_atom_type_scat_dispersion_real
_atom_type_scat_dispersion_imag
_atom_type_scat_source
C C 0.0033 0.0016 'International Tables Vol C Tables 4.2.6.8 and 6.1.1.4'
H H 0.0000 0.0000 'International Tables Vol C Tables 4.2.6.8 and 6.1.1.4'
N N 0.0061 0.0033 'International Tables Vol C Tables 4.2.6.8 and 6.1.1.4'
O O 0.0106 0.0060 'International Tables Vol C Tables 4.2.6.8 and 6.1.1.4'
Mn Mn 0.3368 0.7283 'International Tables Vol C Tables 4.2.6.8 and 6.1.1.4'
Mo Mo -1.6832 0.6857 'International Tables Vol C Tables 4.2.6.8 and 6.1.1.4'

loop_
_geom_angle_atom_site_label_1
_geom_angle_atom_site_label_2
_geom_angle_atom_site_label_3
_geom_angle
_geom_angle_site_symmetry_1
_geom_angle_site_symmetry_3
C12 Mo1 C11 74.2(9) . .
C12 Mo1 C4 74.5(9) . .
C11 Mo1 C4 107.3(9) . .
C12 Mo1 C5 73.1(9) . .
C11 Mo1 C5 120.3(10) . .
C4 Mo1 C5 110.0(10) . .
C12 Mo1 C9 126.6(9) . .
C11 Mo1 C9 79.8(9) . .
C4 Mo1 C9 158.8(9) . .
C5 Mo1 C9 81.6(9) . .
C12 Mo1 C1 129.8(9) . .
C11 Mo1 C1 155.4(9) . .
C4 Mo1 C1 78.5(9) . .
C5 Mo1 C1 77.7(9) . .
C9 Mo1 C1 87.2(8) . .
C12 Mo1 C2 132.6(10) . .
C11 Mo1 C2 78.2(10) . .
C4 Mo1 C2 78.1(10) . .
C5 Mo1 C2 153.8(10) . .
C9 Mo1 C2 84.2(10) . .
C1 Mo1 C2 79.8(9) . .
N8 Mn1 N8 111.1(15) 2 .
N8 Mn1 N3 107.0(9) 2 5
N8 Mn1 N3 110.0(9) . 5
N8 Mn1 N3 110.0(9) 2 6_556
N8 Mn1 N3 107.0(9) . 6_556
N3 Mn1 N3 111.9(13) 5 6_556
N6 Mn2 N5 99.0(9) 4 6_565
N6 Mn2 N4 101.8(9) 4 .
N5 Mn2 N4 153.0(9) 6_565 .
N6 Mn2 N1 98.4(10) 4 7
N5 Mn2 N1 98.4(9) 6_565 7
N4 Mn2 N1 95.3(9) . 7
N6 Mn2 O1 85.4(9) 4 .
N5 Mn2 O1 85.0(9) 6_565 .
N4 Mn2 O1 79.8(8) . .
N1 Mn2 O1 174.4(9) 7 .
N4 C1 Mo1 178(2) . .
C5 N1 Mn2 173(2) . 7
C7 N2 C6 115(5) 1_554 .
C7 N2 C8 111(5) 1_554 .
C6 N2 C8 108(5) . .
C7 N2 H2N 107.4 1_554 .
C6 N2 H2N 107.4 . .
C8 N2 H2N 107.4 . .
N7 C2 Mo1 176(2) . .
C7 C3 O1 113(4) . 6_566
C7 C3 H06A 108.9 . .
O1 C3 H06A 108.9 6_566 .
C7 C3 H06B 108.9 . .
O1 C3 H06B 108.9 6_566 .
H06A C3 H06B 107.7 . .
C3 O1 Mn2 126(2) 6_565 .
C3 O1 H3 106(10) 6_565 .
Mn2 O1 H3 110(10) . .
C9 N3 Mn1 166(2) . 5
C1 N4 Mn2 172(2) . .
C4 N5 Mn2 161(2) . 6_566
C12 N6 Mn2 169(2) . 4_545
H5 O2 H6 92(10) . .
N5 C4 Mo1 175(2) . .
N1 C5 Mo1 179(3) . .
N2 C6 H18A 109.5 . .
N2 C6 H18B 109.5 . .
H18A C6 H18B 109.5 . .
N2 C6 H18C 109.5 . .
H18A C6 H18C 109.5 . .
H18B C6 H18C 109.5 . .
H2 O3 H1 73(2) . .
C11 N8 Mn1 177(2) . .
C3 C7 N2 123(5) . 1_556
C3 C7 C10 113(5) . .
N2 C7 C10 113(4) 1_556 .
C3 C7 H21 101.0 . .
N2 C7 H21 101.0 1_556 .
C10 C7 H21 101.0 . .
N2 C8 H22A 109.5 . .
N2 C8 H22B 109.5 . .
H22A C8 H22B 109.5 . .
N2 C8 H22C 109.5 . .
H22A C8 H22C 109.5 . .
H22B C8 H22C 109.5 . .
N3 C9 Mo1 179(2) . .
C7 C10 H24A 109.5 . .
C7 C10 H24B 109.5 . .
H24A C10 H24B 109.5 . .
C7 C10 H24C 109.5 . .
H24A C10 H24C 109.5 . .
H24B C10 H24C 109.5 . .
N8 C11 Mo1 177(2) . .
N6 C12 Mo1 178(2) . .

loop_
_geom_bond_atom_site_label_1
_geom_bond_atom_site_label_2
_geom_bond_distance
_geom_bond_site_symmetry_2
Mo1 C12 2.11(2) .
Mo1 C11 2.12(2) .
Mo1 C4 2.13(2) .
Mo1 C5 2.13(2) .
Mo1 C9 2.16(2) .
Mo1 C1 2.17(2) .
Mo1 C2 2.18(3) .
Mn1 N8 2.04(2) 2
Mn1 N8 2.04(2) .
Mn1 N3 2.06(2) 5
Mn1 N3 2.06(2) 6_556
Mn2 N6 2.13(2) 4
Mn2 N5 2.13(2) 6_565
Mn2 N4 2.14(2) .
Mn2 N1 2.15(2) 7
Mn2 O1 2.47(2) .
C1 N4 1.14(3) .
N1 C5 1.15(3) .
N1 Mn2 2.15(2) 7
N2 C7 1.45(5) 1_554
N2 C6 1.45(5) .
N2 C8 1.47(5) .
N2 H2N 0.9100 .
C2 N7 1.14(3) .
C3 C7 1.38(6) .
C3 O1 1.44(4) 6_566
C3 H06A 0.9700 .
C3 H06B 0.9700 .
O1 C3 1.44(4) 6_565
O1 H3 0.9(3) .
N3 C9 1.15(3) .
N3 Mn1 2.06(2) 5
N5 C4 1.15(3) .
N5 Mn2 2.13(2) 6_566
N6 C12 1.14(3) .
N6 Mn2 2.13(2) 4_545
O2 H5 1.02(3) .
O2 H6 0.96(8) .
C6 H18A 0.9600 .
C6 H18B 0.9600 .
C6 H18C 0.9600 .
O3 H2 1.08(3) .
O3 H1 0.99(3) .
N8 C11 1.15(3) .
C7 N2 1.45(5) 1_556
C7 C10 1.55(6) .
C7 H21 0.9800 .
C8 H22A 0.9600 .
C8 H22B 0.9600 .
C8 H22C 0.9600 .
C10 H24A 0.9600 .
C10 H24B 0.9600 .
C10 H24C 0.9600 .

loop_
_geom_torsion_atom_site_label_1
_geom_torsion_atom_site_label_2
_geom_torsion_atom_site_label_3
_geom_torsion_atom_site_label_4
_geom_torsion
_geom_torsion_site_symmetry_1
_geom_torsion_site_symmetry_4
C12 Mo1 C1 N4 -70(49) . .
C11 Mo1 C1 N4 95(49) . .
C4 Mo1 C1 N4 -12(49) . .
C5 Mo1 C1 N4 -125(49) . .
C9 Mo1 C1 N4 153(49) . .
C2 Mo1 C1 N4 68(49) . .
C12 Mo1 C2 N7 96(47) . .
C11 Mo1 C2 N7 151(47) . .
C4 Mo1 C2 N7 41(47) . .
C5 Mo1 C2 N7 -71(47) . .
C9 Mo1 C2 N7 -128(47) . .
C1 Mo1 C2 N7 -40(47) . .
N6 Mn2 O1 C3 93(3) 4 6_565
N5 Mn2 O1 C3 -6(3) 6_565 6_565
N4 Mn2 O1 C3 -164(3) . 6_565
N1 Mn2 O1 C3 -133(9) 7 6_565
Mo1 C1 N4 Mn2 51(58) . .
N6 Mn2 N4 C1 -19(14) 4 .
N5 Mn2 N4 C1 -159(13) 6_565 .
N1 Mn2 N4 C1 81(14) 7 .
O1 Mn2 N4 C1 -102(14) . .
Mn2 N5 C4 Mo1 32(32) 6_566 .
C12 Mo1 C4 N5 -162(27) . .
C11 Mo1 C4 N5 -95(27) . .
C5 Mo1 C4 N5 133(26) . .
C9 Mo1 C4 N5 12(28) . .
C1 Mo1 C4 N5 60(27) . .
C2 Mo1 C4 N5 -21(27) . .
Mn2 N1 C5 Mo1 -31(100) 7 .
C12 Mo1 C5 N1 105(100) . .
C11 Mo1 C5 N1 46(100) . .
C4 Mo1 C5 N1 171(100) . .
C9 Mo1 C5 N1 -27(100) . .
C1 Mo1 C5 N1 -116(100) . .
C2 Mo1 C5 N1 -85(100) . .
N8 Mn1 N8 C11 91(57) 2 .
N3 Mn1 N8 C11 -151(56) 5 .
N3 Mn1 N8 C11 -29(57) 6_556 .
O1 C3 C7 N2 44(10) 6_566 1_556
O1 C3 C7 C10 -174(6) 6_566 .
Mn1 N3 C9 Mo1 -71(100) 5 .
C12 Mo1 C9 N3 78(100) . .
C11 Mo1 C9 N3 17(100) . .
C4 Mo1 C9 N3 -95(100) . .
C5 Mo1 C9 N3 140(100) . .
C1 Mo1 C9 N3 -142(100) . .
C2 Mo1 C9 N3 -62(100) . .
Mn1 N8 C11 Mo1 150(34) . .
C12 Mo1 C11 N8 -120(47) . .
C4 Mo1 C11 N8 172(46) . .
C5 Mo1 C11 N8 -62(47) . .
C9 Mo1 C11 N8 12(46) . .
C1 Mo1 C11 N8 72(47) . .
C2 Mo1 C11 N8 98(47) . .
Mn2 N6 C12 Mo1 -21(61) 4_545 .
C11 Mo1 C12 N6 -117(52) . .
C4 Mo1 C12 N6 -4(52) . .
C5 Mo1 C12 N6 113(52) . .
C9 Mo1 C12 N6 179(100) . .
C1 Mo1 C12 N6 56(52) . .
C2 Mo1 C12 N6 -61(52) . .
